data_4326259
loop_
_publ_author_name
'Qiang Gao'
'Xiqu Wang'
'Allan J. Jacobson'

_publ_section_title
;
 Homochiral Frameworks Formed by Reactions of Lanthanide Ions with a
 Chiral Antimony Tartrate Secondary Building Unit
;
_journal_name_full 'Inorganic Chemistry'
_journal_page_first 9073
_journal_page_last 9082
_journal_paper_doi 10.1021/ic201274c
_journal_volume 50
_journal_year 2011
_chemical_absolute_configuration rm
_chemical_formula_sum 'C8 H16 La N O21 Sb2'
_chemical_formula_weight 844.63
_chemical_name_systematic
; 
 ? 
;
_space_group_IT_number 19
_symmetry_cell_setting orthorhombic
_symmetry_space_group_name_Hall 'P 2ac 2ab'
_symmetry_space_group_name_H-M 'P 21 21 21'
_atom_sites_solution_hydrogens geom
_atom_sites_solution_primary direct
_atom_sites_solution_secondary difmap
_audit_creation_method SHELXL-97
_cell_angle_alpha 90.00
_cell_angle_beta 90.00
_cell_angle_gamma 90.00
_cell_formula_units_Z 4
_cell_length_a 10.3132(3)
_cell_length_b 11.3906(4)
_cell_length_c 17.1833(6)
_cell_measurement_reflns_used 4716
_cell_measurement_temperature 296(2)
_cell_measurement_theta_max 27.8252
_cell_measurement_theta_min 2.1451
_cell_volume 2018.58(12)
_computing_cell_refinement Bruker-ApexII
_computing_data_collection Bruker-ApexII
_computing_data_reduction Bruker-ApexII
_computing_structure_refinement 'SHELXL-97 (Sheldrick, 1997)'
_computing_structure_solution 'SHELXS-97 (Sheldrick, 1990)'
_diffrn_ambient_temperature 296(2)
_diffrn_measured_fraction_theta_full 0.981
_diffrn_measured_fraction_theta_max 0.981
_diffrn_radiation_monochromator graphite
_diffrn_radiation_source 'fine-focus sealed tube'
_diffrn_radiation_type MoK\a
_diffrn_radiation_wavelength 0.71073
_diffrn_reflns_av_R_equivalents 0.0381
_diffrn_reflns_av_sigmaI/netI 0.0579
_diffrn_reflns_limit_h_max 13
_diffrn_reflns_limit_h_min -13
_diffrn_reflns_limit_k_max 12
_diffrn_reflns_limit_k_min -15
_diffrn_reflns_limit_l_max 22
_diffrn_reflns_limit_l_min -22
_diffrn_reflns_number 12236
_diffrn_reflns_theta_full 28.25
_diffrn_reflns_theta_max 28.25
_diffrn_reflns_theta_min 2.15
_exptl_absorpt_coefficient_mu 4.844
_exptl_absorpt_correction_T_max 0.624
_exptl_absorpt_correction_T_min 0.502
_exptl_absorpt_correction_type multi-scan
_exptl_absorpt_process_details 'Blessing, 1995'
_exptl_crystal_colour colorless
_exptl_crystal_density_diffrn 2.779
_exptl_crystal_description plate
_exptl_crystal_F_000 1592
_exptl_crystal_size_max 0.24
_exptl_crystal_size_mid 0.15
_exptl_crystal_size_min 0.08
_refine_diff_density_max 0.642
_refine_diff_density_min -0.809
_refine_diff_density_rms 0.147
_refine_ls_abs_structure_details 'Flack H D (1983), Acta Cryst. A39, 876-881'
_refine_ls_abs_structure_Flack -0.038(17)
_refine_ls_extinction_method none
_refine_ls_goodness_of_fit_ref 0.970
_refine_ls_hydrogen_treatment constrain
_refine_ls_matrix_type full
_refine_ls_number_parameters 298
_refine_ls_number_reflns 4785
_refine_ls_number_restraints 0
_refine_ls_restrained_S_all 0.970
_refine_ls_R_factor_all 0.0301
_refine_ls_R_factor_gt 0.0259
_refine_ls_shift/su_max 0.001
_refine_ls_shift/su_mean 0.000
_refine_ls_structure_factor_coef Fsqd
_refine_ls_weighting_details 'calc w=1/[\s^2^(Fo^2^)+(0.0146P)^2^+0.0000P] where P=(Fo^2^+2Fc^2^)/3'
_refine_ls_weighting_scheme calc
_refine_ls_wR_factor_gt 0.0518
_refine_ls_wR_factor_ref 0.0530
_reflns_number_gt 4347
_reflns_number_total 4785
_reflns_threshold_expression >2sigma(I)
_cod_data_source_file ic201274c_si_003_01.cif
_cod_data_source_block 1D-La
_cod_database_code 4326259

loop_
_symmetry_equiv_pos_as_xyz
'x, y, z'
'-x+1/2, -y, z+1/2'
'x+1/2, -y+1/2, -z'
'-x, y+1/2, -z+1/2'

loop_
_atom_site_label
_atom_site_type_symbol
_atom_site_fract_x
_atom_site_fract_y
_atom_site_fract_z
_atom_site_U_iso_or_equiv
_atom_site_adp_type
_atom_site_occupancy
_atom_site_symmetry_multiplicity
_atom_site_calc_flag
_atom_site_refinement_flags
La1 La 0.62663(3) 0.33471(3) 0.710179(18) 0.01525(8) Uani 1 1 d .
Sb2 Sb 0.40501(4) 0.50452(4) 0.38374(2) 0.01746(9) Uani 1 1 d .
Sb1 Sb 0.03520(4) 0.62058(4) 0.57081(2) 0.01793(9) Uani 1 1 d .
O1 O 0.4834(4) 0.4253(4) 0.6141(2) 0.0268(11) Uani 1 1 d .
O2 O 0.4968(3) 0.5062(4) 0.4977(2) 0.0230(10) Uani 1 1 d .
O3 O 0.2758(4) 0.4179(3) 0.4479(2) 0.0173(9) Uani 1 1 d .
O4 O 0.2055(4) 0.5424(4) 0.5926(2) 0.0207(10) Uani 1 1 d .
O5 O -0.0053(4) 0.4398(4) 0.5395(2) 0.0253(10) Uani 1 1 d .
O6 O 0.0679(4) 0.2583(4) 0.5602(3) 0.0311(11) Uani 1 1 d .
O7 O 0.2643(4) 0.8979(4) 0.4899(2) 0.0243(10) Uani 1 1 d .
O8 O 0.1598(4) 0.7762(4) 0.5684(2) 0.0228(9) Uani 1 1 d .
O9 O 0.0597(4) 0.6464(4) 0.4570(2) 0.0199(10) Uani 1 1 d .
O10 O 0.0942(4) 0.6684(4) 0.2713(2) 0.0241(10) Uani 1 1 d .
O11 O 0.2347(4) 0.5310(4) 0.3075(2) 0.0206(10) Uani 1 1 d .
O12 O 0.3436(3) 0.6623(3) 0.4156(2) 0.0199(9) Uani 1 1 d .
O13 O 0.8458(4) 0.2190(4) 0.7064(4) 0.0509(15) Uani 1 1 d .
O14 O 0.8627(5) 0.3949(5) 0.7490(3) 0.0569(16) Uani 1 1 d .
O15 O 1.0334(5) 0.2827(6) 0.7464(3) 0.072(2) Uani 1 1 d .
O16W O 0.7439(4) 0.3847(4) 0.5846(3) 0.0351(12) Uani 1 1 d .
O17W O 0.5516(4) 0.1628(4) 0.6280(2) 0.0287(10) Uani 1 1 d .
O18W O 0.6384(4) 0.5558(4) 0.7311(3) 0.0332(12) Uani 1 1 d .
O19W O 0.6372(4) 0.3743(4) 0.8534(2) 0.0280(11) Uani 1 1 d .
O20W O 0.6253(4) 0.1342(3) 0.7891(2) 0.0246(9) Uani 1 1 d .
O21W O 0.2742(4) 0.1159(4) 0.6161(3) 0.0414(13) Uani 1 1 d .
N1 N 0.9184(5) 0.2986(7) 0.7342(3) 0.0397(17) Uani 1 1 d .
C1 C 0.4413(6) 0.4416(5) 0.5475(3) 0.0201(14) Uani 1 1 d .
C2 C 0.3157(5) 0.3857(5) 0.5236(3) 0.0179(13) Uani 1 1 d .
H2 H 0.3269 0.3003 0.5248 0.021 Uiso 1 1 calc R
C3 C 0.2117(5) 0.4193(5) 0.5844(3) 0.0156(13) Uani 1 1 d .
H3 H 0.2371 0.3857 0.6347 0.019 Uiso 1 1 calc R
C4 C 0.0833(6) 0.3640(6) 0.5600(3) 0.0224(14) Uani 1 1 d .
C5 C 0.1907(5) 0.8141(5) 0.5009(3) 0.0190(14) Uani 1 1 d .
C6 C 0.1293(5) 0.7478(5) 0.4319(3) 0.0179(12) Uani 1 1 d .
H6 H 0.0694 0.8006 0.4048 0.021 Uiso 1 1 calc R
C7 C 0.2398(5) 0.7133(5) 0.3755(3) 0.0161(12) Uani 1 1 d .
H7 H 0.2713 0.7849 0.3501 0.019 Uiso 1 1 calc R
C8 C 0.1851(5) 0.6332(5) 0.3133(3) 0.0175(13) Uani 1 1 d .

loop_
_atom_site_aniso_label
_atom_site_aniso_U_11
_atom_site_aniso_U_22
_atom_site_aniso_U_33
_atom_site_aniso_U_23
_atom_site_aniso_U_13
_atom_site_aniso_U_12
La1 0.01374(16) 0.01804(18) 0.01398(14) 0.00119(14) 0.00042(13) 0.00021(15)
Sb2 0.01508(19) 0.0195(2) 0.01782(18) 0.00113(17) 0.00038(15) 0.00019(18)
Sb1 0.01593(19) 0.0204(2) 0.01744(18) -0.00100(17) 0.00069(17) 0.00038(18)
O1 0.020(2) 0.042(3) 0.019(2) 0.001(2) -0.0058(19) 0.009(2)
O2 0.019(2) 0.030(3) 0.020(2) 0.009(2) -0.0059(16) -0.007(2)
O3 0.019(2) 0.022(2) 0.0115(19) 0.0025(17) -0.0032(16) -0.0028(18)
O4 0.016(2) 0.022(2) 0.025(2) -0.0036(18) -0.0032(17) 0.0018(18)
O5 0.021(2) 0.021(3) 0.033(3) -0.001(2) -0.0044(19) -0.002(2)
O6 0.028(3) 0.020(3) 0.045(3) 0.003(2) 0.003(2) -0.009(2)
O7 0.023(2) 0.023(3) 0.027(2) -0.002(2) -0.0032(19) -0.006(2)
O8 0.025(2) 0.024(2) 0.019(2) 0.001(2) -0.0037(19) -0.0052(19)
O9 0.021(2) 0.024(3) 0.0146(19) -0.0014(17) 0.0023(16) -0.0054(19)
O10 0.020(2) 0.034(3) 0.019(2) 0.0006(19) -0.0101(17) 0.002(2)
O11 0.024(2) 0.020(3) 0.018(2) -0.0040(18) -0.0025(17) 0.0030(19)
O12 0.015(2) 0.019(2) 0.027(2) -0.0005(19) -0.0037(16) 0.0064(19)
O13 0.027(3) 0.030(3) 0.095(4) 0.005(3) 0.000(3) 0.002(2)
O14 0.034(3) 0.058(4) 0.079(4) -0.032(3) -0.013(3) -0.001(3)
O15 0.020(3) 0.124(6) 0.072(4) -0.005(4) -0.010(3) 0.015(4)
O16W 0.027(3) 0.043(3) 0.035(3) 0.015(2) 0.010(2) 0.007(2)
O17W 0.036(2) 0.026(2) 0.024(2) 0.000(2) -0.002(2) 0.001(2)
O18W 0.042(3) 0.017(2) 0.040(3) 0.000(2) 0.004(2) 0.003(2)
O19W 0.031(2) 0.036(3) 0.016(2) 0.0011(19) 0.0006(18) -0.001(2)
O20W 0.030(2) 0.018(2) 0.026(2) 0.0064(19) 0.004(2) 0.004(2)
O21W 0.040(3) 0.034(3) 0.051(3) 0.014(3) -0.006(3) -0.002(3)
N1 0.021(3) 0.072(5) 0.026(3) 0.010(3) -0.002(2) 0.003(3)
C1 0.016(3) 0.023(4) 0.021(3) -0.006(3) -0.003(2) 0.009(3)
C2 0.017(3) 0.016(3) 0.021(3) 0.003(3) -0.001(2) 0.002(3)
C3 0.017(3) 0.013(3) 0.017(3) -0.001(2) 0.001(2) -0.002(2)
C4 0.018(3) 0.033(4) 0.016(3) 0.000(3) 0.004(2) -0.002(3)
C5 0.015(3) 0.024(4) 0.018(3) 0.000(3) -0.001(2) 0.010(3)
C6 0.015(3) 0.018(3) 0.021(3) -0.004(3) -0.002(3) -0.001(3)
C7 0.017(3) 0.018(3) 0.013(3) 0.000(3) -0.001(2) -0.002(3)
C8 0.016(3) 0.025(4) 0.011(3) 0.003(2) 0.004(2) -0.004(3)

loop_
_atom_type_symbol
_atom_type_description
_atom_type_scat_dispersion_real
_atom_type_scat_dispersion_imag
_atom_type_scat_source
C C 0.0033 0.0016 'International Tables Vol C Tables 4.2.6.8 and 6.1.1.4'
O O 0.0106 0.0060 'International Tables Vol C Tables 4.2.6.8 and 6.1.1.4'
Sb Sb -0.5866 1.5461 'International Tables Vol C Tables 4.2.6.8 and 6.1.1.4'
La La -0.2871 2.4523 'International Tables Vol C Tables 4.2.6.8 and 6.1.1.4'
N N 0.0061 0.0033 'International Tables Vol C Tables 4.2.6.8 and 6.1.1.4'
H H 0.0000 0.0000 'International Tables Vol C Tables 4.2.6.8 and 6.1.1.4'

loop_
_geom_angle_atom_site_label_1
_geom_angle_atom_site_label_2
_geom_angle_atom_site_label_3
_geom_angle
_geom_angle_site_symmetry_1
_geom_angle_site_symmetry_3
O1 La1 O19W 127.89(14) . .
O1 La1 O10 74.94(13) . 2_565
O19W La1 O10 68.30(13) . 2_565
O1 La1 O17W 76.44(14) . .
O19W La1 O17W 134.40(13) . .
O10 La1 O17W 86.86(14) 2_565 .
O1 La1 O16W 67.61(13) . .
O19W La1 O16W 140.75(15) . .
O10 La1 O16W 142.36(13) 2_565 .
O17W La1 O16W 81.09(15) . .
O1 La1 O18W 72.93(14) . .
O19W La1 O18W 71.41(14) . .
O10 La1 O18W 89.89(14) 2_565 .
O17W La1 O18W 148.97(14) . .
O16W La1 O18W 82.85(15) . .
O1 La1 O14 128.60(17) . .
O19W La1 O14 70.25(16) . .
O10 La1 O14 137.91(15) 2_565 .
O17W La1 O14 128.93(16) . .
O16W La1 O14 73.39(16) . .
O18W La1 O14 70.15(17) . .
O1 La1 O13 135.89(17) . .
O19W La1 O13 94.44(17) . .
O10 La1 O13 141.93(15) 2_565 .
O17W La1 O13 82.00(16) . .
O16W La1 O13 71.37(16) . .
O18W La1 O13 117.41(15) . .
O14 La1 O13 48.28(17) . .
O1 La1 O20W 134.81(14) . .
O19W La1 O20W 69.72(13) . .
O10 La1 O20W 76.65(13) 2_565 .
O17W La1 O20W 67.57(12) . .
O16W La1 O20W 129.00(13) . .
O18W La1 O20W 141.13(13) . .
O14 La1 O20W 95.76(16) . .
O13 La1 O20W 65.42(15) . .
O1 La1 N1 137.82(14) . .
O19W La1 N1 81.32(14) . .
O10 La1 N1 146.41(13) 2_565 .
O17W La1 N1 105.73(17) . .
O16W La1 N1 71.14(14) . .
O18W La1 N1 93.83(18) . .
O14 La1 N1 24.08(16) . .
O13 La1 N1 24.21(16) . .
O20W La1 N1 79.70(15) . .
O12 Sb2 O3 94.74(16) . .
O12 Sb2 O2 83.25(15) . .
O3 Sb2 O2 78.31(14) . .
O12 Sb2 O11 77.67(15) . .
O3 Sb2 O11 82.19(15) . .
O2 Sb2 O11 151.37(14) . .
O9 Sb1 O4 97.91(16) . .
O9 Sb1 O5 85.46(16) . .
O4 Sb1 O5 78.06(16) . .
O9 Sb1 O8 77.73(16) . .
O4 Sb1 O8 81.31(16) . .
O5 Sb1 O8 151.24(16) . .
C1 O1 La1 154.1(4) . .
C1 O2 Sb2 114.0(3) . .
C2 O3 Sb2 116.3(3) . .
C3 O4 Sb1 117.6(4) . .
C4 O5 Sb1 115.3(4) . .
C5 O8 Sb1 115.9(4) . .
C6 O9 Sb1 118.7(3) . .
C8 O10 La1 156.8(4) . 2_564
C8 O11 Sb2 113.4(3) . .
C7 O12 Sb2 119.0(3) . .
N1 O13 La1 98.1(4) . .
N1 O14 La1 98.3(4) . .
O15 N1 O14 122.5(7) . .
O15 N1 O13 122.2(8) . .
O14 N1 O13 115.3(5) . .
O15 N1 La1 177.6(5) . .
O14 N1 La1 57.6(3) . .
O13 N1 La1 57.7(3) . .
O1 C1 O2 123.6(6) . .
O1 C1 C2 119.5(6) . .
O2 C1 C2 116.8(5) . .
O3 C2 C1 113.2(5) . .
O3 C2 C3 110.9(5) . .
C1 C2 C3 107.9(5) . .
O4 C3 C4 113.5(5) . .
O4 C3 C2 110.1(5) . .
C4 C3 C2 108.2(5) . .
O6 C4 O5 124.4(6) . .
O6 C4 C3 121.5(6) . .
O5 C4 C3 114.1(5) . .
O7 C5 O8 123.6(5) . .
O7 C5 C6 121.0(5) . .
O8 C5 C6 115.4(5) . .
O9 C6 C5 111.8(5) . .
O9 C6 C7 110.8(4) . .
C5 C6 C7 107.7(4) . .
O12 C7 C8 112.5(5) . .
O12 C7 C6 111.1(4) . .
C8 C7 C6 108.7(4) . .
O10 C8 O11 123.3(5) . .
O10 C8 C7 119.6(6) . .
O11 C8 C7 117.1(5) . .

loop_
_geom_bond_atom_site_label_1
_geom_bond_atom_site_label_2
_geom_bond_distance
_geom_bond_site_symmetry_2
La1 O1 2.444(4) .
La1 O19W 2.504(4) .
La1 O10 2.509(4) 2_565
La1 O17W 2.535(4) .
La1 O16W 2.539(4) .
La1 O18W 2.546(4) .
La1 O14 2.616(5) .
La1 O13 2.618(5) .
La1 O20W 2.656(4) .
La1 N1 3.065(6) .
Sb2 O12 1.982(4) .
Sb2 O3 1.991(4) .
Sb2 O2 2.175(4) .
Sb2 O11 2.212(4) .
Sb1 O9 1.994(3) .
Sb1 O4 2.004(4) .
Sb1 O5 2.169(4) .
Sb1 O8 2.189(4) .
O1 C1 1.238(6) .
O2 C1 1.266(7) .
O3 C2 1.412(6) .
O4 C3 1.411(7) .
O5 C4 1.306(7) .
O6 C4 1.214(7) .
O7 C5 1.234(7) .
O8 C5 1.279(7) .
O9 C6 1.427(6) .
O10 C8 1.248(6) .
O10 La1 2.509(4) 2_564
O11 C8 1.276(7) .
O12 C7 1.400(6) .
O13 N1 1.270(7) .
O14 N1 1.264(8) .
O15 N1 1.217(7) .
C1 C2 1.501(8) .
C2 C3 1.547(8) .
C3 C4 1.525(8) .
C5 C6 1.542(8) .
C6 C7 1.547(7) .
C7 C8 1.514(7) .
